data_7014092
loop_
_publ_author_name
'Mihalcik, David J.'
'White, Jennifer L.'
'Tanski, Joseph M.'
'Zakharov, Lev N.'
'Yap, Glenn P. A.'
'Incarvito, Christopher D.'
'Rheingold, Arnold L.'
'Rabinovich, Daniel'

_publ_section_title
;
 Cobalt tris(mercaptoimidazolyl)borate complexes: synthetic studies and
 the structure of the first cobaltaboratrane.
;
_journal_issue 10
_journal_name_full 'Dalton transactions (Cambridge, England : 2003)'
_journal_page_first 1626
_journal_page_last 1634
_journal_paper_doi 10.1039/b401056f
_journal_year 2004
_chemical_formula_sum 'C22 H36 B Br Cl2 Co N6 S3'
_chemical_formula_weight 701.30
_chemical_name_systematic
;
?
;
_space_group_IT_number 14
_symmetry_cell_setting monoclinic
_symmetry_space_group_name_Hall '-P 2ybc'
_symmetry_space_group_name_H-M 'P 1 21/c 1'
_atom_sites_solution_hydrogens geom
_atom_sites_solution_primary direct
_atom_sites_solution_secondary difmap
_audit_creation_method SHELXL-97
_cell_angle_alpha 90.00
_cell_angle_beta 111.11(3)
_cell_angle_gamma 90.00
_cell_formula_units_Z 4
_cell_length_a 9.5500(19)
_cell_length_b 32.730(7)
_cell_length_c 10.410(2)
_cell_measurement_temperature 100(2)
_cell_volume 3035.5(12)
_computing_cell_refinement 'Bruker SMART'
_computing_data_collection 'Bruker SMART'
_computing_data_reduction 'Bruker SAINT'
_computing_molecular_graphics 'Bruker SHELXTL'
_computing_publication_material 'Bruker SHELXTL'
_computing_structure_refinement 'SHELXL-97 (Sheldrick, 1997)'
_computing_structure_solution 'SHELXS-97 (Sheldrick, 1990)'
_diffrn_ambient_temperature 100(2)
_diffrn_measured_fraction_theta_full 0.951
_diffrn_measured_fraction_theta_max 0.951
_diffrn_measurement_device_type 'CCD area detector'
_diffrn_measurement_method 'phi and omega scans'
_diffrn_radiation_monochromator graphite
_diffrn_radiation_source 'fine-focus sealed tube'
_diffrn_radiation_type MoK\a
_diffrn_radiation_wavelength 0.71073
_diffrn_reflns_av_R_equivalents 0.0551
_diffrn_reflns_av_sigmaI/netI 0.0493
_diffrn_reflns_limit_h_max 12
_diffrn_reflns_limit_h_min -12
_diffrn_reflns_limit_k_max 42
_diffrn_reflns_limit_k_min -42
_diffrn_reflns_limit_l_max 13
_diffrn_reflns_limit_l_min -13
_diffrn_reflns_number 34253
_diffrn_reflns_theta_full 28.36
_diffrn_reflns_theta_max 28.36
_diffrn_reflns_theta_min 2.19
_exptl_absorpt_coefficient_mu 2.288
_exptl_absorpt_correction_T_max 0.8035
_exptl_absorpt_correction_T_min 0.4614
_exptl_absorpt_correction_type multi-scan
_exptl_absorpt_process_details SADABS
_exptl_crystal_colour green
_exptl_crystal_density_diffrn 1.535
_exptl_crystal_density_meas 0
_exptl_crystal_density_method 'not measured'
_exptl_crystal_description blade
_exptl_crystal_F_000 1436
_exptl_crystal_size_max 0.40
_exptl_crystal_size_mid 0.20
_exptl_crystal_size_min 0.10
_refine_diff_density_max 0.988
_refine_diff_density_min -2.198
_refine_diff_density_rms 0.139
_refine_ls_extinction_method none
_refine_ls_goodness_of_fit_ref 1.270
_refine_ls_hydrogen_treatment mixed
_refine_ls_matrix_type full
_refine_ls_number_parameters 325
_refine_ls_number_reflns 7205
_refine_ls_number_restraints 0
_refine_ls_restrained_S_all 1.270
_refine_ls_R_factor_all 0.0695
_refine_ls_R_factor_gt 0.0547
_refine_ls_shift/su_max 0.032
_refine_ls_shift/su_mean 0.003
_refine_ls_structure_factor_coef Fsqd
_refine_ls_weighting_details 'calc w=1/[\s^2^(Fo^2^)+(0.1000P)^2^+0.0000P] where P=(Fo^2^+2Fc^2^)/3'
_refine_ls_weighting_scheme calc
_refine_ls_wR_factor_gt 0.1689
_refine_ls_wR_factor_ref 0.1777
_reflns_number_gt 5845
_reflns_number_total 7205
_reflns_threshold_expression >2sigma(I)
_cod_data_source_file b401056f.txt
_cod_data_source_block drab40
_cod_depositor_comments
;
The following automatic conversions were performed:
'_symmetry_cell_setting' value 'Monoclinic' changed to 'monoclinic'
according to '/home/saulius/struct/CIF-dictionaries/cif_core.dic'
dictionary named 'cif_core.dic' version 2.4.1 from
2010-06-29.

'_exptl_absorpt_correction_type' value 'Multi-scan' changed
to 'multi-scan' according to
'/home/saulius/struct/CIF-dictionaries/cif_core.dic' dictionary named
'cif_core.dic' version 2.4.1 from 2010-06-29.

Automatic conversion script
Id: cif_fix_enum 1527 2010-12-29 10:47:43Z saulius 
;
_cod_original_cell_volume 3035.5(11)
_cod_original_sg_symbol_H-M P2(1)/c
_cod_database_code 7014092

loop_
_symmetry_equiv_pos_as_xyz
'x, y, z'
'-x, y+1/2, -z+1/2'
'-x, -y, -z'
'x, -y-1/2, z-1/2'

loop_
_atom_site_label
_atom_site_type_symbol
_atom_site_fract_x
_atom_site_fract_y
_atom_site_fract_z
_atom_site_U_iso_or_equiv
_atom_site_adp_type
_atom_site_occupancy
_atom_site_symmetry_multiplicity
_atom_site_calc_flag
_atom_site_refinement_flags
_atom_site_disorder_assembly
_atom_site_disorder_group
Co1 Co 0.17325(6) 0.126264(15) 0.41457(5) 0.01878(15) Uani 1 1 d . . .
Br1 Br 0.03336(5) 0.161184(12) 0.52948(5) 0.02944(15) Uani 1 1 d . . .
S1 S 0.32944(11) 0.17133(3) 0.35905(10) 0.0204(2) Uani 1 1 d . . .
S2 S 0.04051(11) 0.09154(3) 0.21093(10) 0.0225(2) Uani 1 1 d . . .
S3 S 0.32546(10) 0.07931(3) 0.57052(9) 0.0204(2) Uani 1 1 d . . .
N1 N 0.2598(4) 0.16864(9) 0.0769(3) 0.0199(6) Uani 1 1 d . . .
N2 N 0.3534(4) 0.11157(9) 0.1820(3) 0.0207(6) Uani 1 1 d . . .
N3 N 0.0916(3) 0.00955(9) 0.2666(3) 0.0195(6) Uani 1 1 d . . .
N4 N 0.2946(4) 0.04383(9) 0.2811(3) 0.0199(6) Uani 1 1 d . . .
N5 N 0.5171(3) 0.08931(9) 0.4300(3) 0.0197(6) Uani 1 1 d . . .
N6 N 0.6100(3) 0.11200(9) 0.6434(3) 0.0191(6) Uani 1 1 d . . .
C1 C 0.3149(4) 0.14987(11) 0.2021(4) 0.0195(7) Uani 1 1 d . . .
C2 C 0.3224(4) 0.10647(12) 0.0441(4) 0.0239(8) Uani 1 1 d . . .
H2A H 0.3407 0.0829 0.0028 0.029 Uiso 1 1 calc R . .
C3 C 0.2612(5) 0.14102(12) -0.0223(4) 0.0246(8) Uani 1 1 d . . .
H3A H 0.2265 0.1454 -0.1169 0.030 Uiso 1 1 calc R . .
C4 C 0.2033(5) 0.21184(11) 0.0472(4) 0.0225(8) Uani 1 1 d . . .
C5 C 0.3298(5) 0.24093(12) 0.1232(4) 0.0259(8) Uani 1 1 d . . .
H5A H 0.3599 0.2364 0.2205 0.039 Uiso 1 1 calc R . .
H5B H 0.2960 0.2686 0.1021 0.039 Uiso 1 1 calc R . .
H5C H 0.4136 0.2361 0.0949 0.039 Uiso 1 1 calc R . .
C6 C 0.1568(5) 0.21973(13) -0.1078(4) 0.0323(10) Uani 1 1 d . . .
H6A H 0.0770 0.2015 -0.1574 0.048 Uiso 1 1 calc R . .
H6B H 0.2413 0.2152 -0.1355 0.048 Uiso 1 1 calc R . .
H6C H 0.1232 0.2475 -0.1277 0.048 Uiso 1 1 calc R . .
C7 C 0.0659(5) 0.21712(12) 0.0879(4) 0.0258(8) Uani 1 1 d . . .
H7A H 0.0938 0.2125 0.1850 0.039 Uiso 1 1 calc R . .
H7B H -0.0101 0.1978 0.0382 0.039 Uiso 1 1 calc R . .
H7C H 0.0275 0.2444 0.0662 0.039 Uiso 1 1 calc R . .
C8 C 0.1450(4) 0.04714(11) 0.2519(4) 0.0195(7) Uani 1 1 d . . .
C9 C 0.3348(4) 0.00400(11) 0.3178(4) 0.0216(8) Uani 1 1 d . . .
H9A H 0.4317 -0.0064 0.3448 0.026 Uiso 1 1 calc R . .
C10 C 0.2145(4) -0.01694(11) 0.3084(4) 0.0236(8) Uani 1 1 d . . .
H10A H 0.2116 -0.0447 0.3265 0.028 Uiso 1 1 calc R . .
C11 C -0.0696(4) -0.00300(11) 0.2326(4) 0.0205(7) Uani 1 1 d . . .
C12 C -0.1402(5) 0.02043(13) 0.3193(5) 0.0301(9) Uani 1 1 d . . .
H12A H -0.0852 0.0152 0.4151 0.045 Uiso 1 1 calc R . .
H12B H -0.2424 0.0118 0.2963 0.045 Uiso 1 1 calc R . .
H12C H -0.1376 0.0492 0.3016 0.045 Uiso 1 1 calc R . .
C13 C -0.0720(4) -0.04878(11) 0.2630(4) 0.0242(8) Uani 1 1 d . . .
H13A H -0.0286 -0.0638 0.2073 0.036 Uiso 1 1 calc R . .
H13B H -0.1738 -0.0575 0.2420 0.036 Uiso 1 1 calc R . .
H13C H -0.0152 -0.0537 0.3585 0.036 Uiso 1 1 calc R . .
C14 C -0.1548(4) 0.00409(13) 0.0771(4) 0.0264(9) Uani 1 1 d . . .
H14A H -0.1084 -0.0116 0.0253 0.040 Uiso 1 1 calc R . .
H14B H -0.1515 0.0326 0.0564 0.040 Uiso 1 1 calc R . .
H14C H -0.2574 -0.0043 0.0530 0.040 Uiso 1 1 calc R . .
C15 C 0.4882(4) 0.09359(11) 0.5477(4) 0.0186(7) Uani 1 1 d . . .
C16 C 0.6576(4) 0.10571(11) 0.4515(4) 0.0220(8) Uani 1 1 d . . .
H16A H 0.7048 0.1066 0.3874 0.026 Uiso 1 1 calc R . .
C17 C 0.7135(4) 0.12000(11) 0.5808(4) 0.0227(8) Uani 1 1 d . . .
H17A H 0.8055 0.1330 0.6216 0.027 Uiso 1 1 calc R . .
C18 C 0.6248(4) 0.12622(12) 0.7852(4) 0.0240(8) Uani 1 1 d . . .
C19 C 0.6016(5) 0.09055(12) 0.8700(4) 0.0272(9) Uani 1 1 d . . .
H19A H 0.5020 0.0799 0.8268 0.041 Uiso 1 1 calc R . .
H19B H 0.6146 0.0999 0.9611 0.041 Uiso 1 1 calc R . .
H19C H 0.6735 0.0695 0.8756 0.041 Uiso 1 1 calc R . .
C20 C 0.7848(5) 0.14236(14) 0.8575(5) 0.0317(9) Uani 1 1 d . . .
H20A H 0.8018 0.1651 0.8069 0.048 Uiso 1 1 calc R . .
H20B H 0.8556 0.1211 0.8618 0.048 Uiso 1 1 calc R . .
H20C H 0.7972 0.1510 0.9491 0.048 Uiso 1 1 calc R . .
C21 C 0.5124(5) 0.16052(12) 0.7711(5) 0.0288(9) Uani 1 1 d . . .
H21A H 0.5313 0.1824 0.7181 0.043 Uiso 1 1 calc R . .
H21B H 0.5228 0.1704 0.8609 0.043 Uiso 1 1 calc R . .
H21C H 0.4124 0.1504 0.7255 0.043 Uiso 1 1 calc R . .
B1 B 0.4181(5) 0.07510(12) 0.2820(5) 0.0216(9) Uani 1 1 d . . .
H10B H 0.4855 0.0604 0.2459 0.026 Uiso 1 1 calc R . .
C22 C 0.7409(10) 0.2171(3) 0.2575(8) 0.089(3) Uani 1 1 d . . .
H22A H 0.8430 0.2128 0.3208 0.106 Uiso 1 1 calc R . .
H22B H 0.6805 0.2254 0.3105 0.106 Uiso 1 1 calc R . .
Cl1 Cl 0.7383(2) 0.25631(6) 0.1370(3) 0.0882(7) Uani 1 1 d . . .
Cl2 Cl 0.6695(2) 0.17106(5) 0.16950(17) 0.0670(5) Uani 1 1 d . . .

loop_
_atom_site_aniso_label
_atom_site_aniso_U_11
_atom_site_aniso_U_22
_atom_site_aniso_U_33
_atom_site_aniso_U_23
_atom_site_aniso_U_13
_atom_site_aniso_U_12
Co1 0.0207(3) 0.0143(3) 0.0219(3) -0.00102(18) 0.0083(2) 0.00086(18)
Br1 0.0311(3) 0.0218(2) 0.0438(3) -0.00552(16) 0.0237(2) -0.00152(15)
S1 0.0293(5) 0.0134(4) 0.0194(4) -0.0008(3) 0.0099(4) -0.0005(3)
S2 0.0241(5) 0.0130(4) 0.0260(5) -0.0006(3) 0.0037(4) 0.0029(3)
S3 0.0195(5) 0.0192(5) 0.0228(5) 0.0033(3) 0.0080(4) -0.0014(3)
N1 0.0261(17) 0.0147(14) 0.0202(16) 0.0013(12) 0.0099(13) -0.0014(12)
N2 0.0289(17) 0.0131(14) 0.0225(16) 0.0014(12) 0.0121(14) 0.0006(12)
N3 0.0232(16) 0.0126(14) 0.0220(15) 0.0005(12) 0.0074(13) 0.0015(12)
N4 0.0234(16) 0.0117(14) 0.0251(16) -0.0010(12) 0.0094(13) 0.0005(11)
N5 0.0218(15) 0.0132(14) 0.0260(17) 0.0016(12) 0.0107(13) -0.0002(11)
N6 0.0204(15) 0.0148(14) 0.0236(16) 0.0018(12) 0.0096(13) 0.0008(11)
C1 0.0225(18) 0.0147(16) 0.0240(19) 0.0012(14) 0.0116(15) -0.0003(14)
C2 0.033(2) 0.0190(19) 0.0223(19) -0.0044(15) 0.0137(17) -0.0022(15)
C3 0.037(2) 0.0204(18) 0.0200(18) -0.0037(15) 0.0139(17) -0.0032(16)
C4 0.030(2) 0.0119(16) 0.0235(19) 0.0035(14) 0.0068(16) -0.0001(14)
C5 0.031(2) 0.0167(18) 0.030(2) 0.0019(15) 0.0104(17) -0.0041(15)
C6 0.045(3) 0.024(2) 0.025(2) 0.0038(16) 0.0100(19) 0.0025(18)
C7 0.026(2) 0.0150(17) 0.032(2) -0.0037(16) 0.0056(17) -0.0009(15)
C8 0.0248(19) 0.0149(17) 0.0191(17) -0.0027(13) 0.0081(15) -0.0021(14)
C9 0.0219(18) 0.0136(17) 0.0269(19) -0.0010(14) 0.0060(15) 0.0040(14)
C10 0.027(2) 0.0130(17) 0.030(2) 0.0045(15) 0.0098(17) 0.0051(14)
C11 0.0194(17) 0.0205(18) 0.0214(18) 0.0002(14) 0.0072(15) -0.0011(14)
C12 0.031(2) 0.028(2) 0.033(2) -0.0048(17) 0.0147(19) 0.0005(17)
C13 0.024(2) 0.0204(18) 0.029(2) -0.0017(15) 0.0107(16) -0.0043(15)
C14 0.028(2) 0.024(2) 0.023(2) 0.0022(15) 0.0031(16) -0.0028(16)
C15 0.0181(17) 0.0164(17) 0.0197(17) 0.0047(13) 0.0048(14) 0.0027(13)
C16 0.0214(18) 0.0182(18) 0.030(2) 0.0055(15) 0.0137(16) 0.0008(14)
C17 0.0187(18) 0.0162(17) 0.033(2) 0.0022(15) 0.0091(16) -0.0012(14)
C18 0.024(2) 0.0219(19) 0.0222(19) -0.0015(15) 0.0032(16) -0.0001(15)
C19 0.033(2) 0.0218(19) 0.024(2) 0.0035(15) 0.0070(17) 0.0014(16)
C20 0.026(2) 0.030(2) 0.035(2) -0.0044(18) 0.0060(18) -0.0066(17)
C21 0.032(2) 0.020(2) 0.032(2) 0.0016(16) 0.0074(18) 0.0053(16)
B1 0.026(2) 0.0150(19) 0.024(2) -0.0010(16) 0.0100(18) -0.0005(16)
C22 0.087(6) 0.094(6) 0.064(5) -0.022(4) 0.003(4) 0.018(5)
Cl1 0.0739(12) 0.0567(10) 0.144(2) -0.0146(11) 0.0509(13) -0.0056(8)
Cl2 0.0842(12) 0.0608(10) 0.0546(9) -0.0033(7) 0.0233(8) -0.0143(8)

loop_
_atom_type_symbol
_atom_type_description
_atom_type_scat_dispersion_real
_atom_type_scat_dispersion_imag
_atom_type_scat_source
C C 0.0033 0.0016 'International Tables Vol C Tables 4.2.6.8 and 6.1.1.4'
H H 0.0000 0.0000 'International Tables Vol C Tables 4.2.6.8 and 6.1.1.4'
B B 0.0013 0.0007 'International Tables Vol C Tables 4.2.6.8 and 6.1.1.4'
N N 0.0061 0.0033 'International Tables Vol C Tables 4.2.6.8 and 6.1.1.4'
S S 0.1246 0.1234 'International Tables Vol C Tables 4.2.6.8 and 6.1.1.4'
Co Co 0.3494 0.9721 'International Tables Vol C Tables 4.2.6.8 and 6.1.1.4'
Br Br -0.2901 2.4595 'International Tables Vol C Tables 4.2.6.8 and 6.1.1.4'
Cl Cl 0.1484 0.1585 'International Tables Vol C Tables 4.2.6.8 and 6.1.1.4'

loop_
_geom_angle_atom_site_label_1
_geom_angle_atom_site_label_2
_geom_angle_atom_site_label_3
_geom_angle
_geom_angle_site_symmetry_1
_geom_angle_site_symmetry_3
_geom_angle_publ_flag
S1 Co1 S3 107.36(4) . . ?
S1 Co1 S2 105.74(4) . . ?
S3 Co1 S2 108.08(4) . . ?
S1 Co1 Br1 110.38(3) . . ?
S3 Co1 Br1 106.81(4) . . ?
S2 Co1 Br1 118.03(4) . . ?
C1 S1 Co1 97.86(13) . . ?
C8 S2 Co1 96.24(13) . . ?
C15 S3 Co1 95.33(12) . . ?
C1 N1 C3 108.5(3) . . ?
C1 N1 C4 127.3(3) . . ?
C3 N1 C4 124.2(3) . . ?
C1 N2 C2 108.0(3) . . ?
C1 N2 B1 132.5(3) . . ?
C2 N2 B1 119.5(3) . . ?
C8 N3 C10 106.8(3) . . ?
C8 N3 C11 127.7(3) . . ?
C10 N3 C11 125.2(3) . . ?
C8 N4 C9 107.8(3) . . ?
C8 N4 B1 133.2(3) . . ?
C9 N4 B1 119.1(3) . . ?
C15 N5 C16 108.3(3) . . ?
C15 N5 B1 132.4(3) . . ?
C16 N5 B1 118.8(3) . . ?
C15 N6 C17 107.6(3) . . ?
C15 N6 C18 127.2(3) . . ?
C17 N6 C18 124.7(3) . . ?
N2 C1 N1 107.7(3) . . ?
N2 C1 S1 126.1(3) . . ?
N1 C1 S1 126.1(3) . . ?
C3 C2 N2 109.1(3) . . ?
C2 C3 N1 106.6(3) . . ?
N1 C4 C5 108.8(3) . . ?
N1 C4 C6 108.7(3) . . ?
C5 C4 C6 108.5(3) . . ?
N1 C4 C7 109.2(3) . . ?
C5 C4 C7 112.8(3) . . ?
C6 C4 C7 108.7(3) . . ?
N4 C8 N3 108.1(3) . . ?
N4 C8 S2 126.3(3) . . ?
N3 C8 S2 125.6(3) . . ?
C10 C9 N4 109.0(3) . . ?
C9 C10 N3 108.3(3) . . ?
N3 C11 C12 111.0(3) . . ?
N3 C11 C13 107.9(3) . . ?
C12 C11 C13 109.2(3) . . ?
N3 C11 C14 108.2(3) . . ?
C12 C11 C14 111.6(3) . . ?
C13 C11 C14 108.7(3) . . ?
N5 C15 N6 107.9(3) . . ?
N5 C15 S3 125.8(3) . . ?
N6 C15 S3 126.4(3) . . ?
C17 C16 N5 108.0(3) . . ?
C16 C17 N6 108.2(3) . . ?
N6 C18 C19 110.4(3) . . ?
N6 C18 C21 108.6(3) . . ?
C19 C18 C21 112.0(4) . . ?
N6 C18 C20 108.2(3) . . ?
C19 C18 C20 107.8(3) . . ?
C21 C18 C20 109.6(3) . . ?
N4 B1 N2 112.5(3) . . ?
N4 B1 N5 113.0(3) . . ?
N2 B1 N5 112.6(3) . . ?
Cl2 C22 Cl1 110.1(4) . . ?

loop_
_geom_bond_atom_site_label_1
_geom_bond_atom_site_label_2
_geom_bond_distance
_geom_bond_site_symmetry_2
_geom_bond_publ_flag
Co1 S1 2.3142(11) . ?
Co1 S3 2.3261(12) . ?
Co1 S2 2.3360(12) . ?
Co1 Br1 2.3817(8) . ?
S1 C1 1.737(4) . ?
S2 C8 1.727(4) . ?
S3 C15 1.720(4) . ?
N1 C1 1.364(5) . ?
N1 C3 1.376(5) . ?
N1 C4 1.505(5) . ?
N2 C1 1.344(5) . ?
N2 C2 1.368(5) . ?
N2 B1 1.558(5) . ?
N3 C8 1.362(5) . ?
N3 C10 1.397(5) . ?
N3 C11 1.507(5) . ?
N4 C8 1.354(5) . ?
N4 C9 1.374(5) . ?
N4 B1 1.559(5) . ?
N5 C15 1.357(5) . ?
N5 C16 1.386(5) . ?
N5 B1 1.560(5) . ?
N6 C15 1.369(5) . ?
N6 C17 1.390(5) . ?
N6 C18 1.505(5) . ?
C2 C3 1.344(6) . ?
C4 C5 1.518(5) . ?
C4 C6 1.534(6) . ?
C4 C7 1.527(6) . ?
C9 C10 1.310(5) . ?
C11 C12 1.515(6) . ?
C11 C13 1.533(5) . ?
C11 C14 1.546(5) . ?
C16 C17 1.342(6) . ?
C18 C19 1.527(6) . ?
C18 C21 1.523(5) . ?
C18 C20 1.534(6) . ?
C22 Cl2 1.767(8) . ?
C22 Cl1 1.789(9) . ?
